data_1572532
loop_
_publ_author_name
'Dreher, Thorsten'
'Geciauskas, Lukas'
'Steinfeld, Samuel'
'Procacci, Barbara'
'Whitwood, Adrian C.'
'Lynam, Jason M.'
'Douthwaite, Richard E.'
'Duhme-Klair, Anne-K'

_publ_section_title
;
 Ligand-to-metal charge transfer facilitates photocatalytic oxygen atom
 transfer (OAT) with <i>cis</i>-dioxo molybdenum(vi)-Schiff base
 complexes.
;
_journal_issue 39
_journal_name_full 'Chemical science'
_journal_page_first 16186
_journal_page_last 16195
_journal_paper_doi 10.1039/d4sc02784a
_journal_volume 15
_journal_year 2024
_chemical_formula_moiety 'C17 H15 F2 Mo N O5, 0.5(C4 H8 O)'
_chemical_formula_sum 'C19 H19 F2 Mo N O5.5'
_chemical_formula_weight 483.29
_space_group_crystal_system triclinic
_space_group_IT_number 2
_space_group_name_Hall '-P 1'
_space_group_name_H-M_alt 'P -1'
_atom_sites_solution_hydrogens geom
_atom_sites_solution_primary dual
_audit_creation_date 2023-03-13
_audit_creation_method
;
Olex2 1.5
(compiled 2023.03.06 svn.rbb2c1857 for OlexSys, GUI svn.r6748)
;
_audit_update_record
;
2023-12-07 deposited with the CCDC.	2024-08-28 downloaded from the CCDC.
;
_cell_angle_alpha 71.970(5)
_cell_angle_beta 80.752(5)
_cell_angle_gamma 77.252(5)
_cell_formula_units_Z 2
_cell_length_a 6.7559(4)
_cell_length_b 12.1951(7)
_cell_length_c 12.2098(7)
_cell_measurement_reflns_used 1838
_cell_measurement_temperature 110.00(10)
_cell_measurement_theta_max 75.7910
_cell_measurement_theta_min 6.1730
_cell_volume 928.33(10)
_computing_cell_refinement 'CrysAlisPro 1.171.42.73a (Rigaku OD, 2022)'
_computing_data_collection 'CrysAlisPro 1.171.42.73a (Rigaku OD, 2022)'
_computing_data_reduction 'CrysAlisPro 1.171.42.73a (Rigaku OD, 2022)'
_computing_molecular_graphics 'Olex2 1.5 (Dolomanov et al., 2009)'
_computing_publication_material 'Olex2 1.5 (Dolomanov et al., 2009)'
_computing_structure_refinement 'SHELXL 2018/3 (Sheldrick, 2015)'
_computing_structure_solution 'SHELXT  (Sheldrick, 2015)'
_diffrn_ambient_environment N~2~
_diffrn_ambient_temperature 110.00(10)
_diffrn_detector 'Hybrid Pixel Array Detector'
_diffrn_detector_area_resol_mean 10.0000
_diffrn_detector_type HyPix
_diffrn_measured_fraction_theta_full 0.999
_diffrn_measured_fraction_theta_max 0.999
_diffrn_measurement_details
;
List of Runs (angles in degrees, time in seconds):

  # Type    Start    End  Width  t~exp~   \w     \q     \k     \f   Frames
#--------------------------------------------------------------------------
  1  \w   -101.00 -39.00   0.50    0.20    --  -48.70 148.00  96.00  124
  2  \w    -87.00 -61.00   0.50    0.20    --  -48.70-148.00  49.00   52
  3  \w    -80.00 -47.00   0.50    0.20    --  -48.70 123.00 -67.00   66
  4  \w     48.00  92.00   0.50    0.20    --   48.70-123.00-147.00   88
  5  \w     48.00  92.00   0.50    0.20    --   48.70-148.00  49.00   88
  6  \w     99.00 124.00   0.50    0.80    --  107.75 148.00  96.00   50
  7  \w     73.00 105.00   0.50    0.80    --  107.75-123.00-147.00   64
  8  \w     64.00  90.00   0.50    0.80    --  107.75-148.00  49.00   52
  9  \w    122.00 153.00   0.50    0.80    --  107.75 123.00 -67.00   62
 10  \w   -111.00 -74.00   0.50    0.20    --  -48.70-125.00 -60.00   74
 11  \w   -111.00 -81.00   0.50    0.20    --  -48.70-125.00 -90.00   60
 12  \w   -120.00 -29.00   0.50    0.20    --  -48.70 -77.00-120.00  182
 13  \w   -115.00 -74.00   0.50    0.20    --  -48.70-125.00  60.00   82
 14  \w   -113.00 -75.00   0.50    0.20    --  -48.70-125.00-150.00   76
 15  \w   -109.00 -76.00   0.50    0.20    --  -48.70-125.00-120.00   66
 16  \w     19.00  58.00   0.50    0.20    --   48.70 -99.00  30.00   78
 17  \w     38.00  97.00   0.50    0.80    --  107.75 -99.00  90.00  118
 18  \w    100.00 176.00   0.50    0.80    --  107.75  37.00-180.00  152
 19  \w     85.00 117.00   0.50    0.80    --  107.75 -37.00   0.00   64
 20  \w     39.00 119.00   0.50    0.80    --  107.75 -77.00 -60.00  160
 21  \w     80.00 106.00   0.50    0.80    --  107.75 -99.00-150.00   52
 22  \w    136.00 162.00   0.50    0.80    --  107.75 125.00-120.00   52
 23  \w     37.00  76.00   0.50    0.80    --  107.75 -99.00-150.00   78
 24  \w     39.00 102.00   0.50    0.80    --  107.75 -57.00-180.00  126
 25  \w    137.00 177.00   0.50    0.80    --  107.75  57.00 150.00   80
 26  \w     93.00 132.00   0.50    0.80    --  107.75  57.00 150.00   78
 27  \w     97.00 174.00   0.50    0.80    --  107.75  19.00 -60.00  154
 28  \w     54.00  99.00   0.50    0.80    --  107.75 -99.00 -90.00   90
 29  \w    101.00 132.00   0.50    0.80    --  107.75 125.00-180.00   62
 30  \w     39.00  64.00   0.50    0.80    --  107.75 -99.00 -60.00   50
 31  \w     67.00  95.00   0.50    0.80    --  107.75 -99.00 -60.00   56
 32  \w     40.00 106.00   0.50    0.80    --  107.75 -99.00 120.00  132
 33  \w     39.00  84.00   0.50    0.80    --  107.75 -99.00   0.00   90
 34  \w     35.00  77.00   0.50    0.80    --  107.75 -37.00   0.00   84
 35  \w    118.00 178.00   0.50    0.80    --  107.75  19.00-120.00  120
;
_diffrn_measurement_device 'four-circle diffractometer'
_diffrn_measurement_device_type 'SuperNova, Dual, Cu at home/near, HyPix'
_diffrn_measurement_method '\w scans'
_diffrn_orient_matrix_type 'CrysAlisPro convention (1999,Acta A55,543-557)'
_diffrn_orient_matrix_UB_11 -0.1213981000
_diffrn_orient_matrix_UB_12 0.1258976000
_diffrn_orient_matrix_UB_13 -0.0388359000
_diffrn_orient_matrix_UB_21 0.0785918000
_diffrn_orient_matrix_UB_22 0.0063263000
_diffrn_orient_matrix_UB_23 -0.1270450000
_diffrn_orient_matrix_UB_31 -0.1851890000
_diffrn_orient_matrix_UB_32 -0.0486256000
_diffrn_orient_matrix_UB_33 -0.0115982000
_diffrn_radiation_monochromator mirror
_diffrn_radiation_probe x-ray
_diffrn_radiation_type 'Cu K\a'
_diffrn_radiation_wavelength 1.54184
_diffrn_reflns_av_R_equivalents 0.0266
_diffrn_reflns_av_unetI/netI 0.0287
_diffrn_reflns_Laue_measured_fraction_full 0.999
_diffrn_reflns_Laue_measured_fraction_max 0.999
_diffrn_reflns_limit_h_max 6
_diffrn_reflns_limit_h_min -8
_diffrn_reflns_limit_k_max 14
_diffrn_reflns_limit_k_min -14
_diffrn_reflns_limit_l_max 11
_diffrn_reflns_limit_l_min -14
_diffrn_reflns_number 9376
_diffrn_reflns_point_group_measured_fraction_full 0.999
_diffrn_reflns_point_group_measured_fraction_max 0.999
_diffrn_reflns_theta_full 67.072
_diffrn_reflns_theta_max 67.072
_diffrn_reflns_theta_min 3.826
_diffrn_source 'micro-focus sealed X-ray tube'
_diffrn_source_type 'SuperNova (Cu) X-ray Source'
_exptl_absorpt_coefficient_mu 6.283
_exptl_absorpt_correction_T_max 1.000
_exptl_absorpt_correction_T_min 0.419
_exptl_absorpt_correction_type gaussian
_exptl_absorpt_process_details
;
CrysAlisPro 1.171.42.73a (Rigaku Oxford Diffraction, 2022)
Numerical absorption correction based on gaussian integration over
a multifaceted crystal model
Empirical absorption correction using spherical harmonics,
implemented in SCALE3 ABSPACK scaling algorithm.
;
_exptl_crystal_colour 'clear dark yellow'
_exptl_crystal_colour_lustre clear
_exptl_crystal_colour_modifier dark
_exptl_crystal_colour_primary yellow
_exptl_crystal_density_diffrn 1.729
_exptl_crystal_description irregular
_exptl_crystal_F_000 488
_exptl_crystal_recrystallization_method 'Re-crystallisation from solvent: Heptane and tetrahydrofuran'
_exptl_crystal_size_max 0.2
_exptl_crystal_size_mid 0.19
_exptl_crystal_size_min 0.05
_refine_diff_density_max 0.431
_refine_diff_density_min -0.500
_refine_diff_density_rms 0.066
_refine_ls_extinction_method none
_refine_ls_goodness_of_fit_ref 1.056
_refine_ls_hydrogen_treatment constr
_refine_ls_matrix_type full
_refine_ls_number_parameters 336
_refine_ls_number_reflns 3307
_refine_ls_number_restraints 5
_refine_ls_restrained_S_all 1.059
_refine_ls_R_factor_all 0.0292
_refine_ls_R_factor_gt 0.0279
_refine_ls_shift/su_max 0.000
_refine_ls_shift/su_mean 0.000
_refine_ls_structure_factor_coef Fsqd
_refine_ls_weighting_details 'w=1/[\s^2^(Fo^2^)+(0.0257P)^2^+1.0117P] where P=(Fo^2^+2Fc^2^)/3'
_refine_ls_weighting_scheme calc
_refine_ls_wR_factor_gt 0.0660
_refine_ls_wR_factor_ref 0.0668
_reflns_Friedel_coverage 0.000
_reflns_number_gt 3175
_reflns_number_total 3307
_reflns_threshold_expression 'I > 2\s(I)'
_cod_data_source_file d4sc02784a2.cif
_cod_data_source_block akdk23005
_cod_depositor_comments 'Adding full bibliography for 1572529--1572533.cif.'
_cod_original_cell_volume 928.32(10)
_cod_original_formula_sum 'C19 H19 F2 Mo N O5.50'
_cod_database_code 1572532
_shelx_shelxl_version_number 2018/3
_chemical_oxdiff_formula 'C19 H18.5 F2 Mo1 N1 O5.5'
_chemical_oxdiff_usercomment 'Samuel Steinfeld  SS-034-1'
_shelx_space_group_comment
;
The symmetry employed for this shelxl refinement is uniquely defined
by the following loop, which should always be used as a source of
symmetry information in preference to the above space-group names.
They are only intended as comments.
;
_shelx_estimated_absorpt_t_max 0.744
_shelx_estimated_absorpt_t_min 0.366
_olex2_refinement_description
;
1. Fixed Uiso
 At 1.2 times of:
  All C(H) groups, All C(H,H) groups
2. Restrained distances
 C18-C19 = C20-C19 = C20-C21
 1.5 with sigma of 0.01
 O6-C18 = O6-C21
 1.42 with sigma of 0.01
3. Others
 Sof(C7A)=Sof(H7A)=Sof(N1A)=1-FVAR(1)
 Sof(C7)=Sof(H7)=Sof(N1)=FVAR(1)
 Sof(C14A)=Sof(H14C)=Sof(H14D)=Sof(C15A)=Sof(H15C)=Sof(H15D)=Sof(C16A)=
 Sof(H16C)=Sof(H16D)=Sof(C17A)=Sof(H17C)=Sof(H17D)=1-FVAR(2)
 Sof(C14)=Sof(H14A)=Sof(H14B)=Sof(C15)=Sof(H15A)=Sof(H15B)=Sof(C16)=Sof(H16A)=
 Sof(H16B)=Sof(C17)=Sof(H17A)=Sof(H17B)=FVAR(2)
 Fixed Sof: C18(0.5) H18A(0.5) H18B(0.5) C19(0.5) H19A(0.5) H19B(0.5) C20(0.5)
 H20A(0.5) H20B(0.5) C21(0.5) H21A(0.5) H21B(0.5) O6(0.5)
4.a Secondary CH2 refined with riding coordinates:
 C14(H14A,H14B), C14A(H14C,H14D), C15(H15A,H15B), C15A(H15C,H15D), C16(H16A,
 H16B), C16A(H16C,H16D), C17(H17A,H17B), C17A(H17C,H17D), C18(H18A,H18B),
 C19(H19A,H19B), C20(H20A,H20B), C21(H21A,H21B)
4.b Aromatic/amide H refined with riding coordinates:
 C2(H2), C3(H3), C5(H5), C7(H7), C7A(H7A), C9(H9), C11(H11), C12(H12)
;
_olex2_exptl_crystal_mounting_method 'oil on 200 micrometre micromount'
_olex2_submission_special_instructions 'No special instructions were received'
_oxdiff_exptl_absorpt_empirical_details
;
Empirical correction (ABSPACK) includes:
- Absorption correction using spherical harmonics
- Frame scaling
;
_oxdiff_exptl_absorpt_empirical_full_max 1.124
_oxdiff_exptl_absorpt_empirical_full_min 0.906

loop_
_space_group_symop_operation_xyz
'x, y, z'
'-x, -y, -z'

loop_
_atom_site_label
_atom_site_type_symbol
_atom_site_fract_x
_atom_site_fract_y
_atom_site_fract_z
_atom_site_U_iso_or_equiv
_atom_site_adp_type
_atom_site_occupancy
_atom_site_site_symmetry_order
_atom_site_calc_flag
_atom_site_refinement_flags_posn
_atom_site_refinement_flags_adp
_atom_site_refinement_flags_occupancy
_atom_site_disorder_assembly
_atom_site_disorder_group
C1 C 0.5544(6) 0.8044(3) 0.7757(3) 0.0534(9) Uani 1 1 d . . . . .
C2 C 0.5169(6) 0.9227(3) 0.7712(4) 0.0562(9) Uani 1 1 d . . . . .
H2 H 0.621982 0.967669 0.741277 0.067 Uiso 1 1 calc R U . . .
C3 C 0.3298(6) 0.9738(3) 0.8095(4) 0.0644(10) Uani 1 1 d . . . . .
H3 H 0.303274 1.054572 0.806039 0.077 Uiso 1 1 calc R U . . .
C4 C 0.1791(6) 0.9078(4) 0.8533(5) 0.0737(12) Uani 1 1 d . . . . .
C5 C 0.2102(7) 0.7908(4) 0.8623(4) 0.0737(14) Uani 1 1 d . . . . .
H5 H 0.103510 0.747266 0.893644 0.088 Uiso 1 1 calc R U . . .
C6 C 0.3999(7) 0.7374(3) 0.8249(3) 0.0601(11) Uani 1 1 d . . . . .
C7 C 0.3865(10) 0.6150(8) 0.8516(4) 0.026(2) Uani 0.534(17) 1 d . . P A 2
H7 H 0.266041 0.585797 0.888412 0.032 Uiso 0.534(17) 1 calc R U P A 2
C7A C 0.4169(11) 0.5351(9) 0.8556(5) 0.027(3) Uani 0.466(17) 1 d . . P A 1
H7A H 0.279419 0.548161 0.888371 0.033 Uiso 0.466(17) 1 calc R U P A 1
C8 C 0.5287(6) 0.4207(3) 0.8505(3) 0.0515(9) Uani 1 1 d . . . . .
C9 C 0.3835(5) 0.3508(4) 0.9039(3) 0.0573(10) Uani 1 1 d . . . . .
H9 H 0.251044 0.384368 0.930771 0.069 Uiso 1 1 calc R U . . .
C10 C 0.4346(5) 0.2329(4) 0.9172(3) 0.0530(9) Uani 1 1 d . . . . .
C11 C 0.6245(5) 0.1798(3) 0.8796(3) 0.0445(7) Uani 1 1 d . . . . .
H11 H 0.656246 0.097430 0.891202 0.053 Uiso 1 1 calc R U . . .
C12 C 0.7670(5) 0.2498(3) 0.8247(3) 0.0426(7) Uani 1 1 d . . . . .
H12 H 0.898471 0.215368 0.797503 0.051 Uiso 1 1 calc R U . . .
C13 C 0.7201(6) 0.3697(3) 0.8088(3) 0.0443(7) Uani 1 1 d . . . . .
C14 C 0.5331(9) 0.7216(6) 0.5435(5) 0.0465(17) Uani 0.525(6) 1 d . . P B 1
H14A H 0.414649 0.700081 0.599300 0.056 Uiso 0.525(6) 1 calc R U P B 1
H14B H 0.547507 0.801692 0.539975 0.056 Uiso 0.525(6) 1 calc R U P B 1
C14A C 0.5609(12) 0.6007(8) 0.5541(6) 0.055(2) Uani 0.475(6) 1 d . . P B 2
H14C H 0.432504 0.642923 0.585278 0.066 Uiso 0.475(6) 1 calc R U P B 2
H14D H 0.567089 0.515501 0.590837 0.066 Uiso 0.475(6) 1 calc R U P B 2
C15 C 0.5066(12) 0.7153(8) 0.4262(6) 0.056(2) Uani 0.525(6) 1 d . . P B 1
H15A H 0.446198 0.792872 0.376838 0.068 Uiso 0.525(6) 1 calc R U P B 1
H15B H 0.419912 0.657703 0.431875 0.068 Uiso 0.525(6) 1 calc R U P B 1
C15A C 0.5656(16) 0.6271(9) 0.4281(7) 0.064(2) Uani 0.475(6) 1 d . . P B 2
H15C H 0.634999 0.557726 0.402056 0.076 Uiso 0.475(6) 1 calc R U P B 2
H15D H 0.425560 0.650916 0.404162 0.076 Uiso 0.475(6) 1 calc R U P B 2
C16 C 0.726(3) 0.6756(13) 0.3798(13) 0.064(3) Uani 0.525(6) 1 d . . P B 1
H16A H 0.728788 0.633659 0.321694 0.077 Uiso 0.525(6) 1 calc R U P B 1
H16B H 0.795055 0.743591 0.343494 0.077 Uiso 0.525(6) 1 calc R U P B 1
C16A C 0.678(3) 0.7230(15) 0.3795(16) 0.074(5) Uani 0.475(6) 1 d . . P B 2
H16C H 0.583747 0.799119 0.358684 0.088 Uiso 0.475(6) 1 calc R U P B 2
H16D H 0.767721 0.712773 0.309348 0.088 Uiso 0.475(6) 1 calc R U P B 2
C17 C 0.8249(11) 0.5968(6) 0.4816(5) 0.0512(18) Uani 0.525(6) 1 d . . P B 1
H17A H 0.811695 0.514769 0.492267 0.061 Uiso 0.525(6) 1 calc R U P B 1
H17B H 0.971627 0.600881 0.472073 0.061 Uiso 0.525(6) 1 calc R U P B 1
C17A C 0.8063(17) 0.7177(9) 0.4752(7) 0.078(3) Uani 0.475(6) 1 d . . P B 2
H17C H 0.952596 0.689195 0.455366 0.093 Uiso 0.475(6) 1 calc R U P B 2
H17D H 0.790249 0.795927 0.487334 0.093 Uiso 0.475(6) 1 calc R U P B 2
F1 F -0.0077(4) 0.9614(3) 0.8878(4) 0.1218(13) Uani 1 1 d . . . . .
F2 F 0.2918(3) 0.1650(3) 0.9682(2) 0.0819(8) Uani 1 1 d . . . . .
Mo01 Mo 0.86451(3) 0.59468(2) 0.75281(2) 0.03026(9) Uani 1 1 d . . . . .
N1 N 0.5490(9) 0.5483(9) 0.8220(4) 0.0244(19) Uani 0.534(17) 1 d . . P A 2
N1A N 0.5210(10) 0.6169(10) 0.8118(5) 0.026(2) Uani 0.466(17) 1 d . . P A 1
O1 O 0.7348(5) 0.7574(2) 0.7314(2) 0.0648(7) Uani 1 1 d . . . . .
O2 O 0.8587(5) 0.4374(2) 0.7512(2) 0.0607(7) Uani 1 1 d . . . . .
O3 O 0.9201(3) 0.5651(2) 0.89042(18) 0.0483(6) Uani 1 1 d . . . . .
O4 O 1.0879(3) 0.6130(2) 0.6685(2) 0.0490(6) Uani 1 1 d . . . . .
O5 O 0.7244(3) 0.6351(2) 0.57825(17) 0.0425(5) Uani 1 1 d . . . . .
C18 C 0.194(2) 0.9722(12) 0.5169(10) 0.103(5) Uani 0.5 1 d D . P C -1
H18A H 0.318642 1.007654 0.496386 0.124 Uiso 0.5 1 calc R U P C -1
H18B H 0.208243 0.912306 0.592768 0.124 Uiso 0.5 1 calc R U P C -1
C19 C 0.015(2) 1.0656(11) 0.5301(10) 0.125(6) Uani 0.5 1 d D . P C -1
H19A H 0.050234 1.144969 0.504071 0.150 Uiso 0.5 1 calc R U P C -1
H19B H -0.053200 1.050211 0.609981 0.150 Uiso 0.5 1 calc R U P C -1
C20 C -0.105(3) 1.0448(14) 0.4469(11) 0.108(6) Uani 0.5 1 d D . P C -1
H20A H -0.216423 1.003727 0.491552 0.129 Uiso 0.5 1 calc R U P C -1
H20B H -0.168347 1.121589 0.397385 0.129 Uiso 0.5 1 calc R U P C -1
C21 C 0.0188(16) 0.9752(14) 0.3721(13) 0.130(5) Uani 0.5 1 d D . P C -1
H21A H -0.058809 0.920557 0.360175 0.156 Uiso 0.5 1 calc R U P C -1
H21B H 0.061723 1.026972 0.295774 0.156 Uiso 0.5 1 calc R U P C -1
O6 O 0.1868(11) 0.9141(6) 0.4317(6) 0.092(2) Uani 0.5 1 d D . P C -1

loop_
_atom_site_aniso_label
_atom_site_aniso_U_11
_atom_site_aniso_U_22
_atom_site_aniso_U_33
_atom_site_aniso_U_23
_atom_site_aniso_U_13
_atom_site_aniso_U_12
C1 0.078(2) 0.0439(18) 0.0444(19) -0.0181(15) -0.0247(18) -0.0016(17)
C2 0.063(2) 0.0432(19) 0.069(2) -0.0221(17) -0.0078(18) -0.0137(16)
C3 0.065(2) 0.0410(19) 0.092(3) -0.025(2) -0.008(2) -0.0110(17)
C4 0.053(2) 0.058(2) 0.106(4) -0.013(2) -0.019(2) -0.0091(19)
C5 0.072(3) 0.053(2) 0.097(3) 0.007(2) -0.049(3) -0.026(2)
C6 0.100(3) 0.0326(16) 0.058(2) -0.0056(15) -0.055(2) -0.0107(18)
C7 0.021(4) 0.037(5) 0.023(3) -0.009(2) -0.006(2) -0.005(3)
C7A 0.019(4) 0.041(6) 0.022(3) -0.010(3) -0.007(3) -0.002(3)
C8 0.079(2) 0.0419(17) 0.0384(17) -0.0207(14) -0.0371(17) 0.0150(17)
C9 0.0452(18) 0.079(3) 0.058(2) -0.048(2) -0.0264(17) 0.0228(18)
C10 0.0357(16) 0.076(2) 0.060(2) -0.0400(19) -0.0073(15) -0.0058(16)
C11 0.0406(16) 0.0430(17) 0.0535(19) -0.0210(15) -0.0071(14) -0.0030(13)
C12 0.0401(16) 0.0432(17) 0.0450(17) -0.0180(14) -0.0070(13) 0.0012(13)
C13 0.068(2) 0.0408(17) 0.0265(14) -0.0098(13) -0.0147(14) -0.0076(15)
C14 0.038(3) 0.068(4) 0.034(3) -0.016(3) -0.010(2) -0.003(3)
C14A 0.053(4) 0.095(6) 0.027(3) -0.009(4) -0.012(3) -0.040(4)
C15 0.067(5) 0.069(6) 0.031(3) -0.012(3) -0.021(3) 0.000(4)
C15A 0.085(6) 0.073(6) 0.035(4) -0.004(4) -0.026(4) -0.017(5)
C16 0.072(9) 0.082(10) 0.027(4) -0.010(6) -0.004(5) 0.001(7)
C16A 0.061(9) 0.095(13) 0.034(5) 0.014(8) -0.009(5) 0.007(8)
C17 0.057(4) 0.064(4) 0.037(3) -0.028(3) -0.005(3) 0.000(3)
C17A 0.108(8) 0.085(7) 0.036(4) 0.013(4) -0.008(4) -0.054(6)
F1 0.0586(16) 0.090(2) 0.187(4) -0.010(2) 0.0067(19) -0.0077(15)
F2 0.0468(12) 0.124(2) 0.1001(19) -0.0663(18) 0.0141(12) -0.0325(13)
Mo01 0.01922(12) 0.04617(14) 0.02653(13) -0.01086(9) -0.00271(8) -0.00724(8)
N1 0.016(3) 0.037(5) 0.020(2) -0.010(2) -0.0048(19) -0.001(2)
N1A 0.024(4) 0.034(5) 0.021(3) -0.008(3) -0.007(2) -0.001(3)
O1 0.093(2) 0.0479(14) 0.0477(14) -0.0174(12) -0.0077(14) 0.0058(13)
O2 0.103(2) 0.0456(13) 0.0335(12) -0.0117(10) 0.0027(12) -0.0191(13)
O3 0.0251(10) 0.0845(17) 0.0352(11) -0.0197(11) -0.0076(8) -0.0028(10)
O4 0.0295(10) 0.0770(16) 0.0445(13) -0.0206(12) 0.0036(9) -0.0185(10)
O5 0.0430(11) 0.0597(14) 0.0243(10) -0.0065(9) -0.0053(8) -0.0150(10)
C18 0.123(12) 0.138(13) 0.042(6) 0.011(7) -0.035(7) -0.043(10)
C19 0.112(11) 0.135(12) 0.084(9) 0.057(8) -0.033(8) -0.043(9)
C20 0.155(16) 0.116(11) 0.053(8) 0.002(7) -0.030(8) -0.052(11)
C21 0.076(8) 0.196(17) 0.128(12) -0.043(12) -0.026(8) -0.038(9)
O6 0.083(5) 0.097(5) 0.089(5) 0.003(4) -0.031(4) -0.029(4)

loop_
_atom_type_symbol
_atom_type_description
_atom_type_scat_dispersion_real
_atom_type_scat_dispersion_imag
_atom_type_scat_source
C C 0.0181 0.0091 'International Tables Vol C Tables 4.2.6.8 and 6.1.1.4'
H H 0.0000 0.0000 'International Tables Vol C Tables 4.2.6.8 and 6.1.1.4'
F F 0.0727 0.0534 'International Tables Vol C Tables 4.2.6.8 and 6.1.1.4'
Mo Mo -0.0483 2.7339 'International Tables Vol C Tables 4.2.6.8 and 6.1.1.4'
N N 0.0311 0.0180 'International Tables Vol C Tables 4.2.6.8 and 6.1.1.4'
O O 0.0492 0.0322 'International Tables Vol C Tables 4.2.6.8 and 6.1.1.4'

loop_
_exptl_crystal_face_index_h
_exptl_crystal_face_index_k
_exptl_crystal_face_index_l
_exptl_crystal_face_perp_dist
0 1 0 0.0162
0 -1 0 0.0325
-1 -1 0 0.0601
0 -1 -2 0.0937
0 1 2 0.0788
1 2 2 0.0419
1 1 0 0.0953

loop_
_geom_angle_atom_site_label_1
_geom_angle_atom_site_label_2
_geom_angle_atom_site_label_3
_geom_angle
_geom_angle_site_symmetry_1
_geom_angle_site_symmetry_3
_geom_angle_publ_flag
C2 C1 C6 119.5(4) . . ?
O1 C1 C2 119.2(4) . . ?
O1 C1 C6 121.3(3) . . ?
C1 C2 H2 120.0 . . ?
C3 C2 C1 120.0(4) . . ?
C3 C2 H2 120.0 . . ?
C2 C3 H3 120.2 . . ?
C2 C3 C4 119.5(4) . . ?
C4 C3 H3 120.2 . . ?
C5 C4 C3 122.6(4) . . ?
F1 C4 C3 118.4(4) . . ?
F1 C4 C5 119.0(4) . . ?
C4 C5 H5 120.7 . . ?
C4 C5 C6 118.5(4) . . ?
C6 C5 H5 120.7 . . ?
C1 C6 C7 135.2(5) . . ?
C1 C6 N1A 98.2(5) . . ?
C5 C6 C1 119.8(3) . . ?
C5 C6 C7 105.0(5) . . ?
C5 C6 N1A 141.9(5) . . ?
C6 C7 H7 122.3 . . ?
N1 C7 C6 115.4(7) . . ?
N1 C7 H7 122.3 . . ?
C8 C7A H7A 123.3 . . ?
N1A C7A H7A 123.3 . . ?
N1A C7A C8 113.5(8) . . ?
C9 C8 C7A 101.2(5) . . ?
C9 C8 C13 119.4(3) . . ?
C9 C8 N1 138.3(4) . . ?
C13 C8 C7A 139.3(5) . . ?
C13 C8 N1 102.3(4) . . ?
C8 C9 H9 120.6 . . ?
C10 C9 C8 118.8(3) . . ?
C10 C9 H9 120.6 . . ?
C9 C10 C11 122.9(4) . . ?
F2 C10 C9 118.7(3) . . ?
F2 C10 C11 118.4(3) . . ?
C10 C11 H11 120.9 . . ?
C10 C11 C12 118.1(3) . . ?
C12 C11 H11 120.9 . . ?
C11 C12 H12 119.7 . . ?
C11 C12 C13 120.6(3) . . ?
C13 C12 H12 119.7 . . ?
C12 C13 C8 120.1(3) . . ?
O2 C13 C8 120.1(3) . . ?
O2 C13 C12 119.8(3) . . ?
H14A C14 H14B 108.8 . . ?
C15 C14 H14A 110.7 . . ?
C15 C14 H14B 110.7 . . ?
C15 C14 O5 105.2(5) . . ?
O5 C14 H14A 110.7 . . ?
O5 C14 H14B 110.7 . . ?
H14C C14A H14D 108.3 . . ?
C15A C14A H14C 110.0 . . ?
C15A C14A H14D 110.0 . . ?
O5 C14A H14C 110.0 . . ?
O5 C14A H14D 110.0 . . ?
O5 C14A C15A 108.7(6) . . ?
C14 C15 H15A 111.3 . . ?
C14 C15 H15B 111.3 . . ?
C14 C15 C16 102.2(8) . . ?
H15A C15 H15B 109.2 . . ?
C16 C15 H15A 111.3 . . ?
C16 C15 H15B 111.3 . . ?
C14A C15A H15C 110.7 . . ?
C14A C15A H15D 110.7 . . ?
H15C C15A H15D 108.8 . . ?
C16A C15A C14A 105.4(10) . . ?
C16A C15A H15C 110.7 . . ?
C16A C15A H15D 110.7 . . ?
C15 C16 H16A 110.7 . . ?
C15 C16 H16B 110.7 . . ?
H16A C16 H16B 108.8 . . ?
C17 C16 C15 105.1(10) . . ?
C17 C16 H16A 110.7 . . ?
C17 C16 H16B 110.7 . . ?
C15A C16A H16C 110.6 . . ?
C15A C16A H16D 110.6 . . ?
C15A C16A C17A 105.5(11) . . ?
H16C C16A H16D 108.8 . . ?
C17A C16A H16C 110.6 . . ?
C17A C16A H16D 110.6 . . ?
C16 C17 H17A 110.4 . . ?
C16 C17 H17B 110.4 . . ?
H17A C17 H17B 108.6 . . ?
O5 C17 C16 106.6(7) . . ?
O5 C17 H17A 110.4 . . ?
O5 C17 H17B 110.4 . . ?
C16A C17A H17C 110.9 . . ?
C16A C17A H17D 110.9 . . ?
H17C C17A H17D 108.9 . . ?
O5 C17A C16A 104.2(9) . . ?
O5 C17A H17C 110.9 . . ?
O5 C17A H17D 110.9 . . ?
N1 Mo01 O5 80.03(12) . . ?
N1A Mo01 O5 78.18(13) . . ?
O1 Mo01 N1 86.9(3) . . ?
O1 Mo01 N1A 67.1(3) . . ?
O1 Mo01 O5 79.26(10) . . ?
O2 Mo01 N1 69.3(3) . . ?
O2 Mo01 N1A 88.6(3) . . ?
O2 Mo01 O1 150.61(13) . . ?
O2 Mo01 O5 79.70(10) . . ?
O3 Mo01 N1 89.50(13) . . ?
O3 Mo01 N1A 91.10(14) . . ?
O3 Mo01 O1 97.73(12) . . ?
O3 Mo01 O2 99.12(12) . . ?
O3 Mo01 O4 105.49(10) . . ?
O3 Mo01 O5 169.22(9) . . ?
O4 Mo01 N1 162.41(17) . . ?
O4 Mo01 N1A 160.5(2) . . ?
O4 Mo01 O1 99.79(13) . . ?
O4 Mo01 O2 98.67(12) . . ?
O4 Mo01 O5 85.26(9) . . ?
C7 N1 C8 113.9(6) . . ?
C7 N1 Mo01 128.1(8) . . ?
C8 N1 Mo01 117.6(5) . . ?
C6 N1A Mo01 120.1(6) . . ?
C7A N1A C6 112.0(7) . . ?
C7A N1A Mo01 126.7(10) . . ?
C1 O1 Mo01 130.5(3) . . ?
C13 O2 Mo01 127.7(2) . . ?
C14 O5 Mo01 125.3(3) . . ?
C14A O5 C17A 110.2(5) . . ?
C14A O5 Mo01 130.8(3) . . ?
C17 O5 C14 109.2(4) . . ?
C17 O5 Mo01 124.7(3) . . ?
C17A O5 Mo01 118.8(4) . . ?
H18A C18 H18B 107.4 . . ?
C19 C18 H18A 108.3 . . ?
C19 C18 H18B 108.3 . . ?
O6 C18 H18A 108.3 . . ?
O6 C18 H18B 108.3 . . ?
O6 C18 C19 115.9(10) . . ?
C18 C19 H19A 112.7 . . ?
C18 C19 H19B 112.7 . . ?
C18 C19 C20 95.1(10) . . ?
H19A C19 H19B 110.2 . . ?
C20 C19 H19A 112.7 . . ?
C20 C19 H19B 112.7 . . ?
C19 C20 H20A 108.9 . . ?
C19 C20 H20B 108.9 . . ?
H20A C20 H20B 107.7 . . ?
C21 C20 C19 113.5(13) . . ?
C21 C20 H20A 108.9 . . ?
C21 C20 H20B 108.9 . . ?
C20 C21 H21A 110.8 . . ?
C20 C21 H21B 110.8 . . ?
H21A C21 H21B 108.9 . . ?
O6 C21 C20 104.7(12) . . ?
O6 C21 H21A 110.8 . . ?
O6 C21 H21B 110.8 . . ?
C21 O6 C18 106.6(11) . . ?

loop_
_geom_bond_atom_site_label_1
_geom_bond_atom_site_label_2
_geom_bond_distance
_geom_bond_site_symmetry_2
_geom_bond_publ_flag
C1 C2 1.394(5) . ?
C1 C6 1.410(6) . ?
C1 O1 1.333(5) . ?
C2 H2 0.9500 . ?
C2 C3 1.359(6) . ?
C3 H3 0.9500 . ?
C3 C4 1.375(6) . ?
C4 C5 1.367(6) . ?
C4 F1 1.355(5) . ?
C5 H5 0.9500 . ?
C5 C6 1.379(7) . ?
C6 C7 1.447(9) . ?
C6 N1A 1.558(12) . ?
C7 H7 0.9500 . ?
C7 N1 1.287(15) . ?
C7A H7A 0.9500 . ?
C7A C8 1.447(10) . ?
C7A N1A 1.279(18) . ?
C8 C9 1.391(6) . ?
C8 C13 1.395(5) . ?
C8 N1 1.519(10) . ?
C9 H9 0.9500 . ?
C9 C10 1.366(5) . ?
C10 C11 1.379(5) . ?
C10 F2 1.358(4) . ?
C11 H11 0.9500 . ?
C11 C12 1.381(5) . ?
C12 H12 0.9500 . ?
C12 C13 1.384(4) . ?
C13 O2 1.351(4) . ?
C14 H14A 0.9900 . ?
C14 H14B 0.9900 . ?
C14 C15 1.498(8) . ?
C14 O5 1.504(6) . ?
C14A H14C 0.9900 . ?
C14A H14D 0.9900 . ?
C14A C15A 1.468(10) . ?
C14A O5 1.367(7) . ?
C15 H15A 0.9900 . ?
C15 H15B 0.9900 . ?
C15 C16 1.528(17) . ?
C15A H15C 0.9900 . ?
C15A H15D 0.9900 . ?
C15A C16A 1.46(2) . ?
C16 H16A 0.9900 . ?
C16 H16B 0.9900 . ?
C16 C17 1.470(15) . ?
C16A H16C 0.9900 . ?
C16A H16D 0.9900 . ?
C16A C17A 1.54(2) . ?
C17 H17A 0.9900 . ?
C17 H17B 0.9900 . ?
C17 O5 1.420(6) . ?
C17A H17C 0.9900 . ?
C17A H17D 0.9900 . ?
C17A O5 1.463(8) . ?
Mo01 N1 2.288(6) . ?
Mo01 N1A 2.298(7) . ?
Mo01 O1 1.939(3) . ?
Mo01 O2 1.933(2) . ?
Mo01 O3 1.692(2) . ?
Mo01 O4 1.702(2) . ?
Mo01 O5 2.3396(19) . ?
C18 H18A 0.9900 . ?
C18 H18B 0.9900 . ?
C18 C19 1.493(10) . ?
C18 O6 1.441(9) . ?
C19 H19A 0.9900 . ?
C19 H19B 0.9900 . ?
C19 C20 1.508(9) . ?
C20 H20A 0.9900 . ?
C20 H20B 0.9900 . ?
C20 C21 1.475(10) . ?
C21 H21A 0.9900 . ?
C21 H21B 0.9900 . ?
C21 O6 1.389(9) . ?

loop_
_geom_torsion_atom_site_label_1
_geom_torsion_atom_site_label_2
_geom_torsion_atom_site_label_3
_geom_torsion_atom_site_label_4
_geom_torsion
_geom_torsion_site_symmetry_1
_geom_torsion_site_symmetry_2
_geom_torsion_site_symmetry_3
_geom_torsion_site_symmetry_4
_geom_torsion_publ_flag
C1 C2 C3 C4 0.4(7) . . . . ?
C1 C6 C7 N1 -2.4(7) . . . . ?
C1 C6 N1A C7A 177.1(4) . . . . ?
C1 C6 N1A Mo01 8.3(4) . . . . ?
C2 C1 C6 C5 3.4(5) . . . . ?
C2 C1 C6 C7 -174.8(4) . . . . ?
C2 C1 C6 N1A -178.2(3) . . . . ?
C2 C1 O1 Mo01 163.7(3) . . . . ?
C2 C3 C4 C5 1.3(8) . . . . ?
C2 C3 C4 F1 -178.1(4) . . . . ?
C3 C4 C5 C6 -0.6(7) . . . . ?
C4 C5 C6 C1 -1.8(6) . . . . ?
C4 C5 C6 C7 177.0(4) . . . . ?
C4 C5 C6 N1A -179.1(5) . . . . ?
C5 C6 C7 N1 179.1(4) . . . . ?
C5 C6 N1A C7A -5.2(8) . . . . ?
C5 C6 N1A Mo01 -174.0(4) . . . . ?
C6 C1 C2 C3 -2.8(6) . . . . ?
C6 C1 O1 Mo01 -17.5(5) . . . . ?
C6 C7 N1 C8 -179.5(3) . . . . ?
C6 C7 N1 Mo01 7.9(6) . . . . ?
C7A C8 C9 C10 -179.2(3) . . . . ?
C7A C8 C13 C12 179.1(4) . . . . ?
C7A C8 C13 O2 -2.1(6) . . . . ?
C8 C7A N1A C6 -176.9(3) . . . . ?
C8 C7A N1A Mo01 -9.0(7) . . . . ?
C8 C9 C10 C11 -0.1(5) . . . . ?
C8 C9 C10 F2 -179.2(3) . . . . ?
C8 C13 O2 Mo01 19.4(4) . . . . ?
C9 C8 C13 C12 -2.5(4) . . . . ?
C9 C8 C13 O2 176.4(3) . . . . ?
C9 C8 N1 C7 -2.4(6) . . . . ?
C9 C8 N1 Mo01 171.0(3) . . . . ?
C9 C10 C11 C12 -1.1(5) . . . . ?
C10 C11 C12 C13 0.5(5) . . . . ?
C11 C12 C13 C8 1.3(5) . . . . ?
C11 C12 C13 O2 -177.6(3) . . . . ?
C12 C13 O2 Mo01 -161.8(2) . . . . ?
C13 C8 C9 C10 1.9(5) . . . . ?
C13 C8 N1 C7 179.1(3) . . . . ?
C13 C8 N1 Mo01 -7.5(3) . . . . ?
C14 C15 C16 C17 34.5(12) . . . . ?
C14A C15A C16A C17A 21.6(14) . . . . ?
C15 C14 O5 C17 10.2(7) . . . . ?
C15 C14 O5 Mo01 -179.7(4) . . . . ?
C15 C16 C17 O5 -29.1(13) . . . . ?
C15A C14A O5 C17A 18.2(10) . . . . ?
C15A C14A O5 Mo01 -167.1(5) . . . . ?
C15A C16A C17A O5 -11.4(14) . . . . ?
C16 C17 O5 C14 12.0(10) . . . . ?
C16 C17 O5 Mo01 -158.3(9) . . . . ?
C16A C17A O5 C14A -4.1(11) . . . . ?
C16A C17A O5 Mo01 -179.5(7) . . . . ?
F1 C4 C5 C6 178.8(4) . . . . ?
F2 C10 C11 C12 178.1(3) . . . . ?
N1 C8 C9 C10 -176.4(4) . . . . ?
N1 C8 C13 C12 176.4(3) . . . . ?
N1 C8 C13 O2 -4.8(4) . . . . ?
N1A C7A C8 C9 179.3(4) . . . . ?
N1A C7A C8 C13 -2.1(7) . . . . ?
O1 C1 C2 C3 176.0(4) . . . . ?
O1 C1 C6 C5 -175.3(3) . . . . ?
O1 C1 C6 C7 6.4(6) . . . . ?
O1 C1 C6 N1A 3.0(4) . . . . ?
O5 C14 C15 C16 -26.8(10) . . . . ?
O5 C14A C15A C16A -25.2(12) . . . . ?
C18 C19 C20 C21 -16.0(14) . . . . ?
C19 C18 O6 C21 8.2(16) . . . . ?
C19 C20 C21 O6 22.3(17) . . . . ?
C20 C21 O6 C18 -17.3(16) . . . . ?
O6 C18 C19 C20 4.7(13) . . . . ?

loop_
_exptl_oxdiff_crystal_face_indexfrac_h
_exptl_oxdiff_crystal_face_indexfrac_k
_exptl_oxdiff_crystal_face_indexfrac_l
_exptl_oxdiff_crystal_face_x
_exptl_oxdiff_crystal_face_y
_exptl_oxdiff_crystal_face_z
-0.0001 0.9999 -0.0003 0.1259 0.0064 -0.0486
0.0001 -0.9999 0.0003 -0.1259 -0.0064 0.0486
-0.9999 -1.0000 0.0006 -0.0045 -0.0850 0.2338
-0.0001 -1.0003 -1.9997 -0.0483 0.2477 0.0718
0.0001 1.0003 1.9997 0.0483 -0.2477 -0.0718
0.9999 2.0002 1.9991 0.0528 -0.1627 -0.3056
0.9999 1.0000 -0.0006 0.0045 0.0850 -0.2338
